data_4302770
loop_
_publ_author_name
'Sayon A. Kumalah'
'K. Travis Holman'

_publ_contact_author_address
;Department of Chemistry
240 Reiss Building
Georgetown University
37th & O st, NW
Washington, DC, 20057
;
_publ_contact_author_email kth7@georgetown.edu
_publ_contact_author_name 'K.Travis Holman'
_publ_section_title
;
Polymorphism and Inclusion Properties of Three-Dimensional
Metal-Organometallic Frameworks Derived from a Terephthalate Sandwich
Compound
;
_journal_name_full 'Inorganic Chemistry'
_journal_page_first 6860
_journal_page_last 6872
_journal_paper_doi 10.1021/ic900816h
_journal_volume 48
_journal_year 2009
_chemical_formula_sum 'C15 H17 Co0.75 Fe N0.5 O7.5'
_chemical_formula_weight 424.34
_chemical_name_systematic
; 
 ? 
;
_space_group_IT_number 58
_symmetry_cell_setting orthorhombic
_symmetry_space_group_name_Hall '-P 2 2n'
_symmetry_space_group_name_H-M 'P n n m'
_atom_sites_solution_hydrogens geom
_atom_sites_solution_primary direct
_atom_sites_solution_secondary difmap
_audit_creation_method SHELXL-97
_cell_angle_alpha 90.00
_cell_angle_beta 90.00
_cell_angle_gamma 90.00
_cell_formula_units_Z 8
_cell_length_a 13.596(2)
_cell_length_b 14.676(2)
_cell_length_c 17.160(2)
_cell_measurement_reflns_used 8467
_cell_measurement_temperature 173(2)
_cell_measurement_theta_max 27.419
_cell_measurement_theta_min 2.364
_cell_volume 3424.0(8)
_computing_cell_refinement 'SAINT, Bruker'
_computing_data_collection 'SMART, Bruker'
_computing_data_reduction 'SAINT, Bruker'
_computing_molecular_graphics 'X-SEE, L.Barbour (1999);http://x-seed.net/'
_computing_structure_refinement 'SHELXL-97 (Sheldrick, 1997)'
_computing_structure_solution 'SHELXS-97 (Sheldrick, 1990)'
_diffrn_ambient_temperature 173(2)
_diffrn_measured_fraction_theta_full 0.999
_diffrn_measured_fraction_theta_max 0.973
_diffrn_measurement_device_type 'SMART platform CCD, Bruker'
_diffrn_measurement_method 'omega scans'
_diffrn_radiation_monochromator graphite
_diffrn_radiation_source 'fine-focus sealed tube'
_diffrn_radiation_type MoK\a
_diffrn_radiation_wavelength 0.71073
_diffrn_reflns_av_R_equivalents 0.0000
_diffrn_reflns_av_sigmaI/netI 0.1079
_diffrn_reflns_limit_h_max 17
_diffrn_reflns_limit_h_min 0
_diffrn_reflns_limit_k_max 18
_diffrn_reflns_limit_k_min 0
_diffrn_reflns_limit_l_max 22
_diffrn_reflns_limit_l_min 0
_diffrn_reflns_number 4161
_diffrn_reflns_theta_full 26.00
_diffrn_reflns_theta_max 27.99
_diffrn_reflns_theta_min 2.04
_exptl_absorpt_coefficient_mu 1.620
_exptl_absorpt_correction_T_max 0.682
_exptl_absorpt_correction_T_min 0.591
_exptl_absorpt_correction_type multi-scan
_exptl_absorpt_process_details 'SADABS, G. Sheldrick (1990)'
_exptl_crystal_colour pink
_exptl_crystal_density_diffrn 1.646
_exptl_crystal_density_method 'not measured'
_exptl_crystal_description cubic
_exptl_crystal_F_000 1734
_exptl_crystal_size_max 0.40
_exptl_crystal_size_mid 0.26
_exptl_crystal_size_min 0.24
_refine_diff_density_max 1.479
_refine_diff_density_min -1.173
_refine_diff_density_rms 0.139
_refine_ls_extinction_method none
_refine_ls_goodness_of_fit_ref 1.003
_refine_ls_hydrogen_treatment constr
_refine_ls_matrix_type full
_refine_ls_number_parameters 196
_refine_ls_number_reflns 4161
_refine_ls_number_restraints 0
_refine_ls_restrained_S_all 1.003
_refine_ls_R_factor_all 0.1237
_refine_ls_R_factor_gt 0.0712
_refine_ls_shift/su_max 0.000
_refine_ls_shift/su_mean 0.000
_refine_ls_structure_factor_coef Fsqd
_refine_ls_weighting_details 'calc w=1/[\s^2^(Fo^2^)+(0.1187P)^2^+0.0000P] where P=(Fo^2^+2Fc^2^)/3'
_refine_ls_weighting_scheme calc
_refine_ls_wR_factor_gt 0.1883
_refine_ls_wR_factor_ref 0.2043
_reflns_number_gt 2303
_reflns_number_total 4161
_reflns_threshold_expression >2sigma(I)
_cod_data_source_file ic900816h_si_002_5.cif
_cod_data_source_block c:\sayonx\06029\6029sq
_cod_original_formula_sum 'C15 H17 Co0.75 Fe N0.50 O7.50'
_cod_database_code 4302770

loop_
_symmetry_equiv_pos_as_xyz
'x, y, z'
'-x, -y, z'
'x+1/2, -y+1/2, -z+1/2'
'-x+1/2, y+1/2, -z+1/2'
'-x, -y, -z'
'x, y, -z'
'-x-1/2, y-1/2, z-1/2'
'x-1/2, -y-1/2, z-1/2'

loop_
_atom_site_label
_atom_site_type_symbol
_atom_site_fract_x
_atom_site_fract_y
_atom_site_fract_z
_atom_site_U_iso_or_equiv
_atom_site_adp_type
_atom_site_occupancy
_atom_site_symmetry_multiplicity
_atom_site_calc_flag
_atom_site_refinement_flags
_atom_site_disorder_assembly
_atom_site_disorder_group
Co1 Co 0.5000 0.0000 0.5000 0.0130(3) Uani 1 4 d S . .
Co2 Co 0.74086(7) 0.09136(6) 0.5000 0.0168(3) Uani 1 2 d S . .
Fe1S Fe 0.77588(7) 0.39254(6) 0.27972(5) 0.0423(3) Uani 1 1 d . . .
O1 O 0.5877(3) 0.1164(3) 0.5000 0.0194(10) Uani 1 2 d S . .
H1A H 0.5712 0.1532 0.5465 0.023 Uiso 0.50 1 calc PR . .
H1B H 0.5712 0.1532 0.4535 0.023 Uiso 0.50 1 calc PR . .
O2 O 0.8937(4) 0.0841(4) 0.5000 0.0426(15) Uani 1 2 d S . .
O3 O 0.7603(3) 0.1855(3) 0.4103(2) 0.0454(12) Uani 1 1 d . B .
O4 O 0.6058(3) 0.2009(4) 0.3678(3) 0.0761(18) Uani 1 1 d . B .
O5 O 0.9197(3) 0.4346(3) 0.0867(2) 0.0448(12) Uani 1 1 d . . .
O6 O 0.7685(3) 0.4926(3) 0.0843(2) 0.0515(13) Uani 1 1 d . . .
O1S O 1.0000 0.0000 0.2313(18) 0.133(16) Uani 0.33 2 d SP A 2
O2S O 0.9720(7) 0.0698(7) 0.2782(7) 0.086(3) Uani 0.67 1 d P A 1
O3S O 0.9680(14) 0.0654(17) 0.3448(15) 0.097(7) Uani 0.33 1 d P A 2
O4S O 1.0000 0.0000 0.3866(7) 0.086(4) Uani 0.67 2 d SP A 1
N1 N 1.0000 0.0000 0.3151(7) 0.081(4) Uani 1 2 d S . .
C1 C 0.6968(4) 0.2104(4) 0.3621(3) 0.0386(15) Uani 1 1 d . . .
C2 C 0.7334(4) 0.2587(4) 0.2887(3) 0.0366(14) Uani 1 1 d . B .
C3 C 0.8326(4) 0.2629(4) 0.2708(3) 0.0412(16) Uani 1 1 d . B .
H3 H 0.8782 0.2291 0.3011 0.049 Uiso 1 1 calc R . .
C4 C 0.8669(4) 0.3163(4) 0.2085(3) 0.0378(15) Uani 1 1 d . B .
H4 H 0.9349 0.3185 0.1961 0.045 Uiso 1 1 calc R . .
C5 C 0.7969(4) 0.3671(4) 0.1643(3) 0.0301(12) Uani 1 1 d . B .
C6 C 0.6993(4) 0.3595(5) 0.1802(4) 0.0446(16) Uani 1 1 d . B .
H6 H 0.6530 0.3906 0.1484 0.054 Uiso 1 1 calc R . .
C7 C 0.6661(4) 0.3068(4) 0.2423(3) 0.0469(17) Uani 1 1 d . B .
H7 H 0.5977 0.3034 0.2534 0.056 Uiso 1 1 calc R . .
C8 C 0.8332(4) 0.4370(4) 0.1049(3) 0.0304(13) Uani 1 1 d . . .
C9A C 0.8217(12) 0.4250(10) 0.3963(8) 0.056(5) Uiso 0.35 1 d PG B 2
H9A H 0.8312 0.3825 0.4373 0.067 Uiso 0.35 1 calc PR B 2
C10A C 0.7317(10) 0.4683(12) 0.3765(10) 0.060(6) Uiso 0.35 1 d PG B 2
H10A H 0.6704 0.4598 0.4019 0.072 Uiso 0.35 1 calc PR B 2
C11A C 0.7495(12) 0.5266(12) 0.3119(11) 0.063(6) Uiso 0.35 1 d PG B 2
H11A H 0.7022 0.5638 0.2866 0.075 Uiso 0.35 1 calc PR B 2
C12A C 0.8505(13) 0.5193(15) 0.2918(10) 0.15(2) Uiso 0.35 1 d PG B 2
H12A H 0.8826 0.5509 0.2507 0.180 Uiso 0.35 1 calc PR B 2
C13A C 0.8952(9) 0.4566(12) 0.3439(9) 0.052(5) Uiso 0.35 1 d PG B 2
H13A H 0.9624 0.4388 0.3438 0.062 Uiso 0.35 1 calc PR B 2
C9B C 0.7589(8) 0.4393(6) 0.3908(4) 0.078(4) Uiso 0.65 1 d PG B 1
H9B H 0.7449 0.4025 0.4350 0.094 Uiso 0.65 1 calc PR B 1
C10B C 0.6884(6) 0.4822(6) 0.3420(6) 0.070(3) Uiso 0.65 1 d PG B 1
H10B H 0.6190 0.4792 0.3479 0.085 Uiso 0.65 1 calc PR B 1
C11B C 0.7399(6) 0.5304(6) 0.2830(5) 0.068(4) Uiso 0.65 1 d PG B 1
H11B H 0.7109 0.5653 0.2424 0.082 Uiso 0.65 1 calc PR B 1
C12B C 0.8422(6) 0.5172(6) 0.2953(5) 0.052(4) Uiso 0.65 1 d PG B 1
H12B H 0.8937 0.5418 0.2643 0.062 Uiso 0.65 1 calc PR B 1
C13B C 0.8539(6) 0.4609(6) 0.3619(5) 0.080(4) Uiso 0.65 1 d PG B 1
H13B H 0.9147 0.4412 0.3834 0.096 Uiso 0.65 1 calc PR B 1
H2W H 0.9103 0.0510 0.4658 0.034(17) Uiso 1 1 d G . .

loop_
_atom_site_aniso_label
_atom_site_aniso_U_11
_atom_site_aniso_U_22
_atom_site_aniso_U_33
_atom_site_aniso_U_23
_atom_site_aniso_U_13
_atom_site_aniso_U_12
Co1 0.0147(7) 0.0109(7) 0.0133(6) 0.000 0.000 -0.0014(5)
Co2 0.0205(5) 0.0129(5) 0.0170(4) 0.000 0.000 -0.0033(4)
Fe1S 0.0449(6) 0.0426(6) 0.0394(5) 0.0144(4) 0.0072(4) -0.0009(4)
O1 0.021(3) 0.011(2) 0.026(2) 0.000 0.000 -0.003(2)
O2 0.032(4) 0.051(4) 0.045(3) 0.000 0.000 0.009(3)
O3 0.033(2) 0.056(3) 0.048(2) 0.036(2) 0.0023(19) -0.006(2)
O4 0.034(3) 0.111(4) 0.083(3) 0.080(3) -0.005(2) -0.014(3)
O5 0.030(2) 0.052(3) 0.053(2) 0.034(2) 0.0193(19) 0.018(2)
O6 0.027(2) 0.066(3) 0.062(3) 0.046(2) 0.0132(19) 0.014(2)
O1S 0.10(3) 0.22(5) 0.08(2) 0.000 0.000 -0.09(3)
O2S 0.063(6) 0.086(8) 0.111(9) 0.037(7) -0.006(6) -0.004(6)
O3S 0.062(13) 0.12(2) 0.107(17) 0.041(16) 0.038(12) 0.027(12)
O4S 0.048(7) 0.142(14) 0.068(8) 0.000 0.000 0.048(8)
N1 0.029(6) 0.149(14) 0.067(8) 0.000 0.000 -0.018(7)
C1 0.028(3) 0.041(4) 0.047(3) 0.031(3) 0.001(2) -0.004(3)
C2 0.031(3) 0.036(4) 0.043(3) 0.018(3) 0.003(2) -0.004(3)
C3 0.031(4) 0.043(4) 0.049(3) 0.029(3) 0.010(3) 0.005(3)
C4 0.027(3) 0.041(4) 0.045(3) 0.021(3) 0.011(2) 0.005(3)
C5 0.030(3) 0.026(3) 0.035(3) 0.012(2) 0.000(2) -0.002(2)
C6 0.026(3) 0.055(4) 0.053(4) 0.027(3) -0.004(3) -0.005(3)
C7 0.029(3) 0.058(4) 0.054(4) 0.038(3) 0.004(3) -0.004(3)
C8 0.035(3) 0.033(3) 0.024(3) 0.011(2) 0.003(2) -0.001(3)

loop_
_atom_type_symbol
_atom_type_description
_atom_type_scat_dispersion_real
_atom_type_scat_dispersion_imag
_atom_type_scat_source
C C 0.0033 0.0016 'International Tables Vol C Tables 4.2.6.8 and 6.1.1.4'
H H 0.0000 0.0000 'International Tables Vol C Tables 4.2.6.8 and 6.1.1.4'
N N 0.0061 0.0033 'International Tables Vol C Tables 4.2.6.8 and 6.1.1.4'
O O 0.0106 0.0060 'International Tables Vol C Tables 4.2.6.8 and 6.1.1.4'
Fe Fe 0.3463 0.8444 'International Tables Vol C Tables 4.2.6.8 and 6.1.1.4'
Co Co 0.3494 0.9721 'International Tables Vol C Tables 4.2.6.8 and 6.1.1.4'

loop_
_geom_angle_atom_site_label_1
_geom_angle_atom_site_label_2
_geom_angle_atom_site_label_3
_geom_angle
_geom_angle_site_symmetry_1
_geom_angle_site_symmetry_3
_geom_angle_publ_flag
O5 Co1 O5 88.7(3) 3_455 4_645 ?
O5 Co1 O5 91.3(3) 3_455 8_566 ?
O5 Co1 O5 180.00(15) 4_645 8_566 ?
O5 Co1 O5 180.00(15) 3_455 7_756 ?
O5 Co1 O5 91.3(3) 4_645 7_756 ?
O5 Co1 O5 88.7(3) 8_566 7_756 ?
O5 Co1 O1 85.55(14) 3_455 . ?
O5 Co1 O1 94.45(14) 4_645 . ?
O5 Co1 O1 85.55(14) 8_566 . ?
O5 Co1 O1 94.45(14) 7_756 . ?
O5 Co1 O1 94.45(14) 3_455 5_656 ?
O5 Co1 O1 85.55(14) 4_645 5_656 ?
O5 Co1 O1 94.45(14) 8_566 5_656 ?
O5 Co1 O1 85.55(14) 7_756 5_656 ?
O1 Co1 O1 180.0 . 5_656 ?
O6 Co2 O6 89.6(3) 4_645 7_756 ?
O6 Co2 O2 91.49(17) 4_645 . ?
O6 Co2 O2 91.49(17) 7_756 . ?
O6 Co2 O3 175.13(19) 4_645 6_556 ?
O6 Co2 O3 87.5(2) 7_756 6_556 ?
O2 Co2 O3 84.67(16) . 6_556 ?
O6 Co2 O3 87.5(2) 4_645 . ?
O6 Co2 O3 175.13(19) 7_756 . ?
O2 Co2 O3 84.67(16) . . ?
O3 Co2 O3 95.1(3) 6_556 . ?
O6 Co2 O1 93.54(14) 4_645 . ?
O6 Co2 O1 93.54(14) 7_756 . ?
O2 Co2 O1 172.9(2) . . ?
O3 Co2 O1 90.55(13) 6_556 . ?
O3 Co2 O1 90.55(13) . . ?
C13B Fe1S C5 133.9(3) . . ?
C13B Fe1S C9B 40.85(15) . . ?
C5 Fe1S C9B 170.8(3) . . ?
C13B Fe1S C2 124.6(3) . . ?
C5 Fe1S C2 86.4(2) . . ?
C9B Fe1S C2 102.7(3) . . ?
C13B Fe1S C12B 40.66(17) . . ?
C5 Fe1S C12B 103.2(3) . . ?
C9B Fe1S C12B 68.2(2) . . ?
C2 Fe1S C12B 164.7(3) . . ?
C13B Fe1S C7 154.0(3) . . ?
C5 Fe1S C7 71.7(2) . . ?
C9B Fe1S C7 114.5(3) . . ?
C2 Fe1S C7 39.9(2) . . ?
C12B Fe1S C7 154.6(3) . . ?
C13B Fe1S C6 163.2(3) . . ?
C5 Fe1S C6 38.8(2) . . ?
C9B Fe1S C6 142.9(3) . . ?
C2 Fe1S C6 72.2(2) . . ?
C12B Fe1S C6 122.6(3) . . ?
C7 Fe1S C6 39.6(2) . . ?
C13B Fe1S C3 108.2(3) . . ?
C5 Fe1S C3 72.9(2) . . ?
C9B Fe1S C3 115.0(3) . . ?
C2 Fe1S C3 39.3(2) . . ?
C12B Fe1S C3 131.9(3) . . ?
C7 Fe1S C3 71.5(3) . . ?
C6 Fe1S C3 84.8(3) . . ?
C13B Fe1S C11A 55.7(5) . . ?
C5 Fe1S C11A 117.2(5) . . ?
C9B Fe1S C11A 54.0(5) . . ?
C2 Fe1S C11A 147.0(5) . . ?
C12B Fe1S C11A 36.6(6) . . ?
C7 Fe1S C11A 122.6(5) . . ?
C6 Fe1S C11A 110.9(5) . . ?
C3 Fe1S C11A 164.0(5) . . ?
C13B Fe1S C4 111.4(3) . . ?
C5 Fe1S C4 40.7(2) . . ?
C9B Fe1S C4 143.4(3) . . ?
C2 Fe1S C4 72.2(2) . . ?
C12B Fe1S C4 107.2(3) . . ?
C7 Fe1S C4 85.3(3) . . ?
C6 Fe1S C4 71.6(2) . . ?
C3 Fe1S C4 39.8(2) . . ?
C11A Fe1S C4 140.7(5) . . ?
C13B Fe1S C10B 68.1(2) . . ?
C5 Fe1S C10B 134.4(3) . . ?
C9B Fe1S C10B 40.42(16) . . ?
C2 Fe1S C10B 114.1(3) . . ?
C12B Fe1S C10B 67.6(2) . . ?
C7 Fe1S C10B 97.6(3) . . ?
C6 Fe1S C10B 106.7(3) . . ?
C3 Fe1S C10B 147.2(3) . . ?
C11A Fe1S C10B 32.9(6) . . ?
C4 Fe1S C10B 173.0(3) . . ?
C13B Fe1S C11B 67.9(2) . . ?
C5 Fe1S C11B 103.7(3) . . ?
C9B Fe1S C11B 67.8(2) . . ?
C2 Fe1S C11B 149.5(3) . . ?
C12B Fe1S C11B 40.12(15) . . ?
C7 Fe1S C11B 115.6(3) . . ?
C6 Fe1S C11B 97.6(3) . . ?
C3 Fe1S C11B 171.1(3) . . ?
C11A Fe1S C11B 14.3(5) . . ?
C4 Fe1S C11B 133.0(3) . . ?
C10B Fe1S C11B 39.99(15) . . ?
Co1 O1 Co2 114.9(2) . . ?
C1 O3 Co2 126.5(4) . . ?
C8 O5 Co1 132.7(3) . 3 ?
C8 O6 Co2 134.7(3) . 7_765 ?
O3S N1 O3S 128(3) . 2_755 ?
O3S N1 O4S 64.2(15) . . ?
O3S N1 O4S 64.2(15) 2_755 . ?
O3S N1 O2S 56.0(12) . . ?
O3S N1 O2S 174(2) 2_755 . ?
O4S N1 O2S 120.1(8) . . ?
O3S N1 O2S 174.5(19) . 2_755 ?
O3S N1 O2S 56.0(12) 2_755 2_755 ?
O4S N1 O2S 120.1(8) . 2_755 ?
O2S N1 O2S 119.9(17) . 2_755 ?
O3S N1 O1S 115.8(15) . . ?
O3S N1 O1S 115.8(15) 2_755 . ?
O4S N1 O1S 180.000(5) . . ?
O2S N1 O1S 59.9(8) . . ?
O2S N1 O1S 59.9(8) 2_755 . ?
O4 C1 O3 126.8(5) . . ?
O4 C1 C2 116.0(5) . . ?
O3 C1 C2 117.2(5) . . ?
C3 C2 C7 119.1(5) . . ?
C3 C2 C1 121.4(5) . . ?
C7 C2 C1 119.2(5) . . ?
C3 C2 Fe1S 70.5(4) . . ?
C7 C2 Fe1S 70.1(4) . . ?
C1 C2 Fe1S 126.7(4) . . ?
C2 C3 C4 121.2(5) . . ?
C2 C3 Fe1S 70.2(4) . . ?
C4 C3 Fe1S 70.5(3) . . ?
C3 C4 C5 118.3(5) . . ?
C3 C4 Fe1S 69.7(3) . . ?
C5 C4 Fe1S 68.4(3) . . ?
C6 C5 C4 120.1(5) . . ?
C6 C5 C8 120.2(5) . . ?
C4 C5 C8 119.4(5) . . ?
C6 C5 Fe1S 71.5(3) . . ?
C4 C5 Fe1S 70.9(3) . . ?
C8 C5 Fe1S 124.8(4) . . ?
C5 C6 C7 121.0(5) . . ?
C5 C6 Fe1S 69.7(3) . . ?
C7 C6 Fe1S 70.1(4) . . ?
C6 C7 C2 120.1(6) . . ?
C6 C7 Fe1S 70.3(4) . . ?
C2 C7 Fe1S 69.9(4) . . ?
O5 C8 O6 128.7(5) . . ?
O5 C8 C5 117.7(5) . . ?
O6 C8 C5 113.6(5) . . ?
C10A C9A C13A 108.0 . . ?
C10A C9A Fe1S 68.1(6) . . ?
C13A C9A Fe1S 71.8(7) . . ?
C11A C10A C9A 108.0 . . ?
C11A C10A Fe1S 69.6(8) . . ?
C9A C10A Fe1S 72.8(6) . . ?
C10A C11A C12A 108.0 . . ?
C10A C11A Fe1S 70.5(7) . . ?
C12A C11A Fe1S 72.4(7) . . ?
C13A C12A C11A 108.0 . . ?
C13A C12A Fe1S 72.5(6) . . ?
C11A C12A Fe1S 68.2(6) . . ?
C12A C13A C9A 108.0 . . ?
C12A C13A Fe1S 69.0(7) . . ?
C9A C13A Fe1S 69.8(7) . . ?
C10B C9B C13B 108.0 . . ?
C10B C9B Fe1S 71.0(3) . . ?
C13B C9B Fe1S 69.2(3) . . ?
C11B C10B C9B 108.0 . . ?
C11B C10B Fe1S 70.4(3) . . ?
C9B C10B Fe1S 68.6(3) . . ?
C12B C11B C10B 108.0 . . ?
C12B C11B Fe1S 69.0(3) . . ?
C10B C11B Fe1S 69.6(3) . . ?
C11B C12B C13B 108.0 . . ?
C11B C12B Fe1S 70.9(3) . . ?
C13B C12B Fe1S 68.7(3) . . ?
C12B C13B C9B 108.0 . . ?
C12B C13B Fe1S 70.7(3) . . ?
C9B C13B Fe1S 69.9(3) . . ?

loop_
_geom_bond_atom_site_label_1
_geom_bond_atom_site_label_2
_geom_bond_distance
_geom_bond_site_symmetry_2
_geom_bond_publ_flag
Co1 O5 2.080(3) 3_455 ?
Co1 O5 2.080(3) 4_645 ?
Co1 O5 2.080(3) 8_566 ?
Co1 O5 2.080(3) 7_756 ?
Co1 O1 2.084(4) . ?
Co1 O1 2.084(4) 5_656 ?
Co2 O6 2.052(4) 4_645 ?
Co2 O6 2.052(4) 7_756 ?
Co2 O2 2.080(6) . ?
Co2 O3 2.084(4) 6_556 ?
Co2 O3 2.084(4) . ?
Co2 O1 2.114(5) . ?
Fe1S C13B 2.030(9) . ?
Fe1S C5 2.036(5) . ?
Fe1S C9B 2.039(8) . ?
Fe1S C2 2.054(6) . ?
Fe1S C12B 2.057(9) . ?
Fe1S C7 2.056(7) . ?
Fe1S C6 2.059(6) . ?
Fe1S C3 2.058(6) . ?
Fe1S C11A 2.074(19) . ?
Fe1S C4 2.068(6) . ?
Fe1S C10B 2.071(9) . ?
Fe1S C11B 2.082(8) . ?
O3 C1 1.251(6) . ?
O4 C1 1.249(7) . ?
O5 C8 1.217(6) . ?
O5 Co1 2.080(3) 3 ?
O6 C8 1.250(6) . ?
O6 Co2 2.052(4) 7_765 ?
O1S N1 1.44(3) . ?
O2S N1 1.264(10) . ?
O3S N1 1.17(2) . ?
O4S N1 1.228(17) . ?
N1 O3S 1.17(2) 2_755 ?
N1 O2S 1.264(10) 2_755 ?
C1 C2 1.528(7) . ?
C2 C3 1.384(8) . ?
C2 C7 1.404(8) . ?
C3 C4 1.405(7) . ?
C4 C5 1.427(7) . ?
C5 C6 1.359(8) . ?
C5 C8 1.528(7) . ?
C6 C7 1.393(8) . ?
C9A C10A 1.4200 . ?
C9A C13A 1.4200 . ?
C10A C11A 1.4200 . ?
C11A C12A 1.4200 . ?
C12A C13A 1.4200 . ?
C9B C10B 1.4200 . ?
C9B C13B 1.4200 . ?
C10B C11B 1.4200 . ?
C11B C12B 1.4200 . ?
C12B C13B 1.4200 . ?
